data_2020330
loop_
_publ_author_name
'Wegeberg, Christina'
'McKee, Vickie'
'McKenzie, Christine J.'

_publ_section_title
;
 A coordinatively flexible hexadentate ligand gives structurally isomeric
 complexes <i>M</i>~2~(<i>L</i>)<i>X</i>~3~ (<i>M</i> = Cu, Zn; <i>X</i> =
 Br, Cl)
;
_journal_coeditor_code LG3178
_journal_issue 1
_journal_name_full 'Acta Crystallographica Section C'
_journal_page_first 68
_journal_page_last 74
_journal_paper_doi 10.1107/S2053229615023773
_journal_volume 72
_journal_year 2016
_chemical_formula_iupac '[Zn2 Br3 (C22 H24 N5 O2)]'
_chemical_formula_moiety 'C22 H24 Br3 N5 O2 Zn2'
_chemical_formula_sum 'C22 H24 Br3 N5 O2 Zn2'
_chemical_formula_weight 760.93
_chemical_name_systematic
Tribromido[\m-<i>N</i>,<i>N</i>,<i>N</i>'-tris(pyridin-2-ylmethyl)ethylenediamine-<i>N</i>'-acetato]dizinc(II)
_space_group_crystal_system orthorhombic
_space_group_IT_number 29
_space_group_name_Hall 'P 2c -2ac'
_space_group_name_H-M_alt 'P c a 21'
_symmetry_space_group_name_Hall 'P 2c -2ac'
_symmetry_space_group_name_H-M 'P c a 21'
_atom_sites_solution_hydrogens geom
_atom_sites_solution_primary dual
_atom_sites_solution_secondary dual
_audit_creation_method SHELXL-2014/6
_cell_angle_alpha 90
_cell_angle_beta 90
_cell_angle_gamma 90
_cell_formula_units_Z 8
_cell_length_a 18.7061(12)
_cell_length_b 13.3342(9)
_cell_length_c 20.4516(13)
_cell_measurement_reflns_used 9941
_cell_measurement_temperature 180(2)
_cell_measurement_theta_max 23.01
_cell_measurement_theta_min 2.66
_cell_volume 5101.3(6)
_computing_cell_refinement
;
APEX2 (Bruker, 2012)
;
_computing_data_collection
;
APEX2 (Bruker, 2012)
;
_computing_data_reduction
;
SAINT (Bruker, 2012)
;
_computing_molecular_graphics
;
SHELXTL (Bruker, 2012) and Mercury (Macrae <i>et al.</i>,  2006)
;
_computing_publication_material
;
publCIF (Westrip, 2010)
;
_computing_structure_refinement
;
SHELXL2014 (Sheldrick, 2015b)
;
_computing_structure_solution
;
SHELXT2014 (Sheldrick, 2015a)
;
_diffrn_ambient_temperature 180(2)
_diffrn_detector_area_resol_mean 9.1
_diffrn_measured_fraction_theta_full 0.999
_diffrn_measured_fraction_theta_max 0.924
_diffrn_measurement_device_type 'Bruker--Nonius X8 APEXII CCD'
_diffrn_measurement_method 'thin-slice \w and \f scans'
_diffrn_radiation_type MoK\a
_diffrn_radiation_wavelength 0.71073
_diffrn_reflns_av_R_equivalents 0.0810
_diffrn_reflns_limit_h_max 23
_diffrn_reflns_limit_h_min -24
_diffrn_reflns_limit_k_max 17
_diffrn_reflns_limit_k_min -17
_diffrn_reflns_limit_l_max 25
_diffrn_reflns_limit_l_min -26
_diffrn_reflns_number 127653
_diffrn_reflns_theta_full 25.242
_diffrn_reflns_theta_max 28.409
_diffrn_reflns_theta_min 2.177
_exptl_absorpt_coefficient_mu 6.610
_exptl_absorpt_correction_T_max 0.4313
_exptl_absorpt_correction_T_min 0.3646
_exptl_absorpt_correction_type multi-scan
_exptl_absorpt_process_details
;
(SADABS; Krause <i>et al.</i>,  2015)
;
_exptl_crystal_colour colourless
_exptl_crystal_density_diffrn 1.982
_exptl_crystal_description Block
_exptl_crystal_F_000 2976
_exptl_crystal_size_max 0.170
_exptl_crystal_size_mid 0.078
_exptl_crystal_size_min 0.050
_refine_diff_density_max 1.263
_refine_diff_density_min -0.614
_refine_ls_abs_structure_details
;
 Refined as an inversion twin.
;
_refine_ls_abs_structure_Flack 0.245(12)
_refine_ls_extinction_method none
_refine_ls_goodness_of_fit_ref 1.016
_refine_ls_hydrogen_treatment constr
_refine_ls_matrix_type full
_refine_ls_number_parameters 614
_refine_ls_number_reflns 11284
_refine_ls_number_restraints 1
_refine_ls_restrained_S_all 1.016
_refine_ls_R_factor_all 0.0740
_refine_ls_R_factor_gt 0.0396
_refine_ls_shift/su_max 0.001
_refine_ls_shift/su_mean 0.000
_refine_ls_structure_factor_coef Fsqd
_refine_ls_weighting_details 'w=1/[\s^2^(Fo^2^)+(0.0394P)^2^] where P=(Fo^2^+2Fc^2^)/3'
_refine_ls_weighting_scheme calc
_refine_ls_wR_factor_gt 0.0691
_refine_ls_wR_factor_ref 0.0779
_reflns_number_gt 8558
_reflns_number_total 11284
_reflns_threshold_expression 'I > 2\s(I)'
_cod_data_source_file lg3178sup1.cif
_cod_data_source_block II_vcm14089
_cod_depositor_comments
;Adding full bibliography for 2020329--2020331.cif.

 Adding full bibliography for 2020329--2020331.cif.
;
_cod_database_code 2020330
_cod_database_fobs_code 2020330
_shelx_space_group_comment
;
The symmetry employed for this shelxl refinement is uniquely defined
by the following loop, which should always be used as a source of
symmetry information in preference to the above space-group names.
They are only intended as comments.
;
_shelx_estimated_absorpt_t_min 0.400
_shelx_estimated_absorpt_t_max 0.733
_shelxl_version_number 2014/6

loop_
_space_group_symop_operation_xyz
'x, y, z'
'-x, -y, z+1/2'
'x+1/2, -y, z'
'-x+1/2, y, z+1/2'

loop_
_atom_site_type_symbol
_atom_site_label
_atom_site_fract_x
_atom_site_fract_y
_atom_site_fract_z
_atom_site_U_iso_or_equiv
_atom_site_adp_type
_atom_site_calc_flag
_atom_site_occupancy
Zn Zn1 0.51652(5) 0.85593(6) 0.52058(4) 0.0149(2) Uani d 1
Zn Zn2 0.32893(5) 1.05847(6) 0.35826(4) 0.0168(2) Uani d 1
Br Br1 0.43284(5) 1.02792(8) 0.29484(5) 0.0322(2) Uani d 1
Br Br2 0.29001(5) 1.22925(6) 0.35104(5) 0.0332(2) Uani d 1
Br Br3 0.23405(5) 0.94323(7) 0.33985(5) 0.0339(2) Uani d 1
N N1 0.6162(3) 0.8210(5) 0.5730(3) 0.0176(16) Uani d 1
C C1 0.6226(5) 0.7788(6) 0.6332(4) 0.023(2) Uani d 1
H H1 0.5806 0.7669 0.6581 0.028 Uiso calc 1
C C2 0.6875(5) 0.7527(6) 0.6592(5) 0.030(2) Uani d 1
H H2 0.6906 0.7239 0.7016 0.035 Uiso calc 1
C C3 0.7479(5) 0.7692(6) 0.6225(5) 0.031(2) Uani d 1
H H3 0.7934 0.7507 0.6392 0.037 Uiso calc 1
C C4 0.7427(5) 0.8121(6) 0.5619(5) 0.022(2) Uani d 1
H H4 0.7842 0.8228 0.5361 0.027 Uiso calc 1
C C5 0.6757(4) 0.8399(5) 0.5388(4) 0.0176(18) Uani d 1
C C6 0.6692(4) 0.8887(6) 0.4726(4) 0.0195(19) Uani d 1
H H6A 0.7013 0.9477 0.4713 0.023 Uiso calc 1
H H6B 0.6861 0.8407 0.4391 0.023 Uiso calc 1
N N2 0.5234(3) 0.7410(5) 0.4511(3) 0.0161(15) Uani d 1
C C7 0.5005(4) 0.6454(6) 0.4554(4) 0.0161(18) Uani d 1
H H7 0.4769 0.6244 0.4942 0.019 Uiso calc 1
C C8 0.5101(4) 0.5766(6) 0.4052(4) 0.022(2) Uani d 1
H H8 0.4927 0.5100 0.4093 0.026 Uiso calc 1
C C9 0.5451(5) 0.6062(6) 0.3494(5) 0.028(2) Uani d 1
H H9 0.5518 0.5606 0.3142 0.033 Uiso calc 1
C C10 0.5704(4) 0.7030(6) 0.3452(5) 0.022(2) Uani d 1
H H10 0.5965 0.7239 0.3078 0.027 Uiso calc 1
C C11 0.5575(4) 0.7694(6) 0.3956(4) 0.0173(18) Uani d 1
C C12 0.5759(4) 0.8801(6) 0.3901(4) 0.0192(18) Uani d 1
H H12A 0.6163 0.8888 0.3594 0.023 Uiso calc 1
H H12B 0.5343 0.9172 0.3725 0.023 Uiso calc 1
N N3 0.4549(3) 0.8323(5) 0.6038(3) 0.0148(14) Uani d 1
C C13 0.4144(4) 0.7523(6) 0.6177(4) 0.022(2) Uani d 1
H H13 0.4148 0.6969 0.5884 0.027 Uiso calc 1
C C14 0.3721(4) 0.7470(6) 0.6726(4) 0.023(2) Uani d 1
H H14 0.3453 0.6882 0.6821 0.027 Uiso calc 1
C C15 0.3696(4) 0.8285(6) 0.7133(4) 0.0218(19) Uani d 1
H H15 0.3393 0.8277 0.7505 0.026 Uiso calc 1
C C16 0.4112(5) 0.9126(6) 0.7002(4) 0.024(2) Uani d 1
H H16 0.4095 0.9695 0.7281 0.029 Uiso calc 1
C C17 0.4554(4) 0.9119(6) 0.6457(4) 0.0164(18) Uani d 1
C C18 0.5059(6) 0.9957(6) 0.6296(5) 0.020(2) Uani d 1
H H18A 0.4895 1.0584 0.6507 0.024 Uiso calc 1
H H18B 0.5542 0.9797 0.6464 0.024 Uiso calc 1
N N4 0.5957(3) 0.9218(5) 0.4550(3) 0.0170(15) Uani d 1
C C19 0.5845(5) 1.0319(7) 0.4607(4) 0.023(2) Uani d 1
H H19A 0.5423 1.0521 0.4345 0.027 Uiso calc 1
H H19B 0.6268 1.0679 0.4435 0.027 Uiso calc 1
C C20 0.5727(4) 1.0593(6) 0.5321(4) 0.0217(19) Uani d 1
H H20A 0.6149 1.0387 0.5581 0.026 Uiso calc 1
H H20B 0.5674 1.1329 0.5362 0.026 Uiso calc 1
N N5 0.5087(4) 1.0098(5) 0.5578(4) 0.0147(17) Uani d 1
C C21 0.4424(4) 1.0583(6) 0.5336(4) 0.0176(18) Uani d 1
H H21A 0.4543 1.1266 0.5182 0.021 Uiso calc 1
H H21B 0.4086 1.0650 0.5705 0.021 Uiso calc 1
C C22 0.4051(5) 1.0019(6) 0.4781(5) 0.017(2) Uani d 1
O O1 0.4279(3) 0.9160(4) 0.4632(3) 0.0194(13) Uani d 1
O O2 0.3538(3) 1.0478(4) 0.4532(3) 0.0214(13) Uani d 1
Zn Zn3 0.23936(4) 0.64110(6) 0.48274(4) 0.0143(2) Uani d 1
Zn Zn4 0.42713(5) 0.44178(6) 0.65074(4) 0.0162(2) Uani d 1
Br Br4 0.52339(4) 0.54973(6) 0.67998(4) 0.0257(2) Uani d 1
Br Br5 0.31994(4) 0.46711(7) 0.71173(4) 0.0252(2) Uani d 1
Br Br6 0.46490(4) 0.26880(6) 0.65729(4) 0.0263(2) Uani d 1
N N6 0.1355(3) 0.6728(5) 0.4359(3) 0.0148(15) Uani d 1
C C23 0.1242(5) 0.7156(6) 0.3771(4) 0.025(2) Uani d 1
H H23 0.1642 0.7288 0.3498 0.031 Uiso calc 1
C C24 0.0579(5) 0.7407(6) 0.3554(5) 0.030(2) Uani d 1
H H24 0.0522 0.7676 0.3127 0.036 Uiso calc 1
C C25 -0.0018(5) 0.7274(6) 0.3951(5) 0.028(2) Uani d 1
H H25 -0.0480 0.7481 0.3814 0.034 Uiso calc 1
C C26 0.0092(5) 0.6825(7) 0.4555(4) 0.021(2) Uani d 1
H H26 -0.0298 0.6696 0.4841 0.025 Uiso calc 1
C C27 0.0783(4) 0.6569(5) 0.4732(4) 0.0159(17) Uani d 1
C C28 0.0898(4) 0.6051(6) 0.5389(4) 0.0187(18) Uani d 1
H H28A 0.0720 0.6500 0.5738 0.022 Uiso calc 1
H H28B 0.0603 0.5435 0.5399 0.022 Uiso calc 1
N N7 0.2992(3) 0.6594(5) 0.3974(3) 0.0158(15) Uani d 1
C C29 0.3422(4) 0.7366(6) 0.3811(4) 0.0175(18) Uani d 1
H H29 0.3430 0.7943 0.4083 0.021 Uiso calc 1
C C30 0.3849(4) 0.7344(6) 0.3264(4) 0.0200(19) Uani d 1
H H30 0.4133 0.7910 0.3153 0.024 Uiso calc 1
C C31 0.3863(4) 0.6482(6) 0.2871(4) 0.0204(19) Uani d 1
H H31 0.4174 0.6430 0.2505 0.025 Uiso calc 1
C C32 0.3404(4) 0.5710(6) 0.3039(4) 0.0219(19) Uani d 1
H H32 0.3384 0.5126 0.2773 0.026 Uiso calc 1
C C33 0.2975(4) 0.5775(6) 0.3584(4) 0.0168(17) Uani d 1
C C34 0.2455(6) 0.4961(5) 0.3786(4) 0.015(2) Uani d 1
H H34A 0.1964 0.5142 0.3648 0.018 Uiso calc 1
H H34B 0.2586 0.4318 0.3575 0.018 Uiso calc 1
N N8 0.2348(3) 0.7597(5) 0.5497(3) 0.0157(15) Uani d 1
C C35 0.2587(4) 0.8531(6) 0.5418(4) 0.0203(19) Uani d 1
H H35 0.2797 0.8712 0.5012 0.024 Uiso calc 1
C C36 0.2540(5) 0.9247(6) 0.5906(4) 0.0229(19) Uani d 1
H H36 0.2739 0.9896 0.5846 0.027 Uiso calc 1
C C37 0.2194(4) 0.8996(6) 0.6484(4) 0.0229(19) Uani d 1
H H37 0.2133 0.9485 0.6817 0.027 Uiso calc 1
C C38 0.1945(4) 0.8047(6) 0.6572(5) 0.0215(19) Uani d 1
H H38 0.1703 0.7866 0.6963 0.026 Uiso calc 1
C C39 0.2053(4) 0.7337(6) 0.6070(4) 0.0178(18) Uani d 1
C C40 0.1860(4) 0.6243(6) 0.6167(4) 0.0193(18) Uani d 1
H H40A 0.2276 0.5879 0.6349 0.023 Uiso calc 1
H H40B 0.1462 0.6191 0.6485 0.023 Uiso calc 1
N N9 0.2484(4) 0.4857(5) 0.4501(4) 0.0145(16) Uani d 1
C C41 0.1855(4) 0.4353(5) 0.4796(4) 0.0183(18) Uani d 1
H H41A 0.1920 0.3617 0.4777 0.022 Uiso calc 1
H H41B 0.1420 0.4525 0.4544 0.022 Uiso calc 1
C C42 0.1759(4) 0.4677(7) 0.5504(4) 0.0208(19) Uani d 1
H H42A 0.1344 0.4324 0.5697 0.025 Uiso calc 1
H H42B 0.2190 0.4494 0.5759 0.025 Uiso calc 1
N N10 0.1644(3) 0.5775(5) 0.5540(3) 0.0146(15) Uani d 1
C C44 0.3512(5) 0.4995(5) 0.5274(5) 0.015(2) Uani d 1
C C43 0.3159(4) 0.4406(6) 0.4729(4) 0.0176(18) Uani d 1
H H43A 0.3495 0.4359 0.4356 0.021 Uiso calc 1
H H43B 0.3063 0.3717 0.4885 0.021 Uiso calc 1
O O3 0.3294(3) 0.5853(4) 0.5418(3) 0.0187(13) Uani d 1
O O4 0.4032(3) 0.4543(4) 0.5554(3) 0.0245(14) Uani d 1

loop_
_atom_site_aniso_label
_atom_site_aniso_U_11
_atom_site_aniso_U_22
_atom_site_aniso_U_33
_atom_site_aniso_U_12
_atom_site_aniso_U_13
_atom_site_aniso_U_23
Zn1 0.0149(5) 0.0143(5) 0.0154(5) -0.0011(4) 0.0003(4) -0.0014(4)
Zn2 0.0171(5) 0.0170(5) 0.0162(5) 0.0004(4) -0.0009(4) -0.0012(4)
Br1 0.0265(5) 0.0433(5) 0.0267(5) 0.0071(5) 0.0106(4) 0.0044(5)
Br2 0.0410(6) 0.0192(4) 0.0392(6) 0.0071(4) 0.0088(5) 0.0060(4)
Br3 0.0244(5) 0.0330(5) 0.0442(6) -0.0057(4) -0.0005(4) -0.0171(4)
N1 0.020(4) 0.013(3) 0.020(4) -0.001(3) 0.000(3) 0.000(3)
C1 0.027(5) 0.015(4) 0.027(5) 0.000(4) -0.001(4) 0.001(4)
C2 0.027(5) 0.033(5) 0.029(5) -0.001(4) -0.010(5) 0.014(5)
C3 0.016(5) 0.023(5) 0.053(6) 0.006(4) -0.011(5) 0.005(4)
C4 0.020(5) 0.011(4) 0.037(6) 0.000(4) 0.002(4) -0.001(4)
C5 0.017(4) 0.012(4) 0.024(5) -0.003(3) -0.002(4) -0.006(3)
C6 0.014(4) 0.015(4) 0.030(5) -0.002(3) 0.001(4) 0.001(4)
N2 0.015(4) 0.017(4) 0.016(4) -0.001(3) 0.002(3) -0.001(3)
C7 0.014(4) 0.012(4) 0.022(4) 0.005(3) -0.001(4) 0.003(3)
C8 0.020(5) 0.016(4) 0.030(5) 0.006(3) -0.009(4) -0.007(4)
C9 0.028(5) 0.034(5) 0.021(5) 0.014(4) -0.006(4) -0.008(4)
C10 0.019(5) 0.027(5) 0.021(5) 0.001(4) -0.002(4) -0.004(4)
C11 0.009(4) 0.027(5) 0.016(4) -0.001(3) -0.003(3) 0.005(4)
C12 0.022(4) 0.021(4) 0.015(4) -0.005(4) 0.002(4) 0.000(3)
N3 0.016(3) 0.015(3) 0.014(4) 0.003(3) -0.004(3) -0.003(3)
C13 0.019(5) 0.021(5) 0.026(5) -0.002(4) 0.003(4) 0.003(4)
C14 0.019(4) 0.029(5) 0.019(5) 0.003(4) -0.002(4) 0.000(4)
C15 0.018(4) 0.035(5) 0.013(4) 0.006(4) 0.009(4) 0.005(4)
C16 0.031(5) 0.027(5) 0.016(5) 0.008(4) -0.007(4) -0.004(4)
C17 0.015(4) 0.020(4) 0.014(4) 0.005(3) -0.004(4) 0.004(3)
C18 0.023(5) 0.020(5) 0.016(5) 0.003(3) -0.006(5) -0.005(3)
N4 0.016(4) 0.024(4) 0.012(3) 0.001(3) -0.002(3) 0.003(3)
C19 0.027(5) 0.017(5) 0.024(5) -0.001(4) -0.004(4) 0.003(4)
C20 0.019(4) 0.014(4) 0.032(5) -0.005(4) -0.002(4) -0.003(4)
N5 0.015(4) 0.014(4) 0.015(4) 0.000(3) -0.008(3) -0.002(3)
C21 0.016(4) 0.014(4) 0.023(5) 0.001(3) -0.004(4) -0.001(4)
C22 0.018(5) 0.027(6) 0.007(5) 0.000(3) -0.001(4) 0.001(3)
O1 0.017(3) 0.020(3) 0.021(3) 0.001(2) -0.003(3) -0.005(3)
O2 0.016(3) 0.032(4) 0.017(3) 0.006(3) -0.003(3) -0.001(3)
Zn3 0.0142(5) 0.0139(4) 0.0150(5) -0.0012(4) 0.0002(4) 0.0006(4)
Zn4 0.0164(5) 0.0166(5) 0.0156(5) 0.0021(4) -0.0021(4) -0.0003(4)
Br4 0.0217(5) 0.0213(4) 0.0342(5) -0.0025(3) -0.0037(4) -0.0038(4)
Br5 0.0210(5) 0.0323(5) 0.0223(5) 0.0037(4) 0.0039(4) 0.0021(4)
Br6 0.0315(5) 0.0161(4) 0.0312(5) 0.0030(4) 0.0020(4) 0.0002(4)
N6 0.013(4) 0.015(3) 0.017(4) -0.001(3) -0.001(3) 0.003(3)
C23 0.026(5) 0.024(5) 0.026(5) 0.001(4) 0.007(4) 0.011(4)
C24 0.025(5) 0.035(5) 0.030(6) 0.002(4) -0.004(5) 0.015(5)
C25 0.016(5) 0.027(5) 0.042(6) 0.001(4) -0.007(4) 0.008(4)
C26 0.016(5) 0.026(5) 0.021(5) 0.002(4) 0.001(4) 0.001(4)
C27 0.015(4) 0.013(4) 0.019(4) 0.000(3) -0.004(4) 0.000(3)
C28 0.013(4) 0.026(5) 0.017(4) -0.004(3) 0.002(4) 0.006(3)
N7 0.019(4) 0.015(3) 0.013(4) 0.002(3) 0.002(3) -0.002(3)
C29 0.014(4) 0.018(4) 0.020(5) -0.004(3) -0.002(4) 0.002(3)
C30 0.014(4) 0.025(5) 0.022(5) -0.003(3) 0.001(4) 0.009(4)
C31 0.018(4) 0.032(5) 0.012(4) 0.001(4) -0.005(4) 0.001(4)
C32 0.018(4) 0.030(5) 0.018(5) 0.006(4) -0.005(4) -0.004(4)
C33 0.014(4) 0.017(4) 0.019(4) 0.005(3) -0.005(4) -0.002(4)
C34 0.022(5) 0.010(5) 0.013(5) 0.000(3) 0.002(5) -0.002(3)
N8 0.010(3) 0.019(4) 0.018(4) 0.003(3) 0.001(3) 0.008(3)
C35 0.017(4) 0.025(5) 0.019(4) 0.001(4) 0.001(4) 0.005(4)
C36 0.020(5) 0.014(4) 0.034(5) 0.002(3) -0.008(4) 0.002(4)
C37 0.029(5) 0.018(4) 0.022(5) 0.007(4) -0.006(4) -0.007(4)
C38 0.018(4) 0.029(5) 0.018(4) 0.005(4) -0.002(4) -0.003(4)
C39 0.016(4) 0.016(4) 0.021(5) 0.006(3) -0.002(4) -0.001(4)
C40 0.020(4) 0.022(4) 0.015(4) 0.004(4) 0.003(4) 0.002(3)
N9 0.018(4) 0.012(3) 0.014(4) 0.004(3) -0.001(3) 0.001(3)
C41 0.018(4) 0.011(4) 0.026(5) -0.001(3) -0.003(4) 0.001(4)
C42 0.014(4) 0.020(5) 0.029(5) -0.008(4) -0.001(4) 0.006(4)
N10 0.016(4) 0.013(4) 0.016(4) -0.005(3) -0.001(3) 0.002(3)
C44 0.017(5) 0.012(5) 0.015(5) -0.001(3) 0.008(4) 0.006(3)
C43 0.016(4) 0.014(4) 0.023(5) 0.002(3) -0.001(4) 0.000(4)
O3 0.022(3) 0.017(3) 0.017(3) -0.002(2) -0.003(3) -0.003(2)
O4 0.025(3) 0.033(4) 0.015(3) 0.013(3) -0.007(3) -0.008(3)

loop_
_atom_type_symbol
_atom_type_description
_atom_type_scat_dispersion_real
_atom_type_scat_dispersion_imag
_atom_type_scat_source
C C 0.0033 0.0016 'International Tables Vol C Tables 4.2.6.8 and 6.1.1.4'
H H 0.0000 0.0000 'International Tables Vol C Tables 4.2.6.8 and 6.1.1.4'
N N 0.0061 0.0033 'International Tables Vol C Tables 4.2.6.8 and 6.1.1.4'
O O 0.0106 0.0060 'International Tables Vol C Tables 4.2.6.8 and 6.1.1.4'
Zn Zn 0.2839 1.4301 'International Tables Vol C Tables 4.2.6.8 and 6.1.1.4'
Br Br -0.2901 2.4595 'International Tables Vol C Tables 4.2.6.8 and 6.1.1.4'

loop_
_geom_angle_atom_site_label_1
_geom_angle_atom_site_label_2
_geom_angle_atom_site_label_3
_geom_angle
_geom_angle_publ_flag
N3 Zn1 N2 118.6(2) y
N3 Zn1 N4 160.0(2) y
N2 Zn1 N4 80.6(3) y
N3 Zn1 O1 94.3(2) y
N2 Zn1 O1 87.2(2) y
N4 Zn1 O1 92.1(2) y
N3 Zn1 N5 79.7(3) y
N2 Zn1 N5 157.6(3) y
N4 Zn1 N5 83.2(3) y
O1 Zn1 N5 78.0(2) y
N3 Zn1 N1 92.2(2) y
N2 Zn1 N1 97.1(2) y
N4 Zn1 N1 79.0(2) y
O1 Zn1 N1 169.4(2) y
N5 Zn1 N1 94.9(3) y
O2 Zn2 Br1 109.13(16) y
O2 Zn2 Br3 106.34(17) y
Br1 Zn2 Br3 114.46(5) y
O2 Zn2 Br2 101.41(17) y
Br1 Zn2 Br2 112.24(5) y
Br3 Zn2 Br2 112.20(5) y
C5 N1 C1 118.5(7) ?
C5 N1 Zn1 114.2(5) ?
C1 N1 Zn1 127.2(6) ?
N1 C1 C2 122.4(9) ?
N1 C1 H1 118.8 ?
C2 C1 H1 118.8 ?
C1 C2 C3 118.4(9) ?
C1 C2 H2 120.8 ?
C3 C2 H2 120.8 ?
C4 C3 C2 120.2(9) ?
C4 C3 H3 119.9 ?
C2 C3 H3 119.9 ?
C3 C4 C5 119.0(8) ?
C3 C4 H4 120.5 ?
C5 C4 H4 120.5 ?
N1 C5 C4 121.5(7) ?
N1 C5 C6 118.9(7) ?
C4 C5 C6 119.6(7) ?
N4 C6 C5 114.8(7) ?
N4 C6 H6A 108.6 ?
C5 C6 H6A 108.6 ?
N4 C6 H6B 108.6 ?
C5 C6 H6B 108.6 ?
H6A C6 H6B 107.5 ?
C7 N2 C11 117.9(7) ?
C7 N2 Zn1 128.9(6) ?
C11 N2 Zn1 113.1(5) ?
N2 C7 C8 122.3(8) ?
N2 C7 H7 118.8 ?
C8 C7 H7 118.8 ?
C9 C8 C7 119.1(8) ?
C9 C8 H8 120.4 ?
C7 C8 H8 120.4 ?
C8 C9 C10 118.9(8) ?
C8 C9 H9 120.5 ?
C10 C9 H9 120.5 ?
C9 C10 C11 119.7(9) ?
C9 C10 H10 120.2 ?
C11 C10 H10 120.2 ?
N2 C11 C10 121.9(8) ?
N2 C11 C12 116.0(7) ?
C10 C11 C12 121.9(7) ?
N4 C12 C11 110.8(7) ?
N4 C12 H12A 109.5 ?
C11 C12 H12A 109.5 ?
N4 C12 H12B 109.5 ?
C11 C12 H12B 109.5 ?
H12A C12 H12B 108.1 ?
C13 N3 C17 119.4(7) ?
C13 N3 Zn1 127.4(5) ?
C17 N3 Zn1 113.1(5) ?
N3 C13 C14 122.6(8) ?
N3 C13 H13 118.7 ?
C14 C13 H13 118.7 ?
C15 C14 C13 118.3(8) ?
C15 C14 H14 120.8 ?
C13 C14 H14 120.8 ?
C14 C15 C16 120.3(8) ?
C14 C15 H15 119.9 ?
C16 C15 H15 119.9 ?
C17 C16 C15 118.8(8) ?
C17 C16 H16 120.6 ?
C15 C16 H16 120.6 ?
N3 C17 C16 120.4(7) ?
N3 C17 C18 116.5(7) ?
C16 C17 C18 123.1(7) ?
N5 C18 C17 109.6(7) ?
N5 C18 H18A 109.8 ?
C17 C18 H18A 109.8 ?
N5 C18 H18B 109.8 ?
C17 C18 H18B 109.8 ?
H18A C18 H18B 108.2 ?
C12 N4 C19 113.9(6) ?
C12 N4 C6 109.6(6) ?
C19 N4 C6 113.8(6) ?
C12 N4 Zn1 103.2(5) ?
C19 N4 Zn1 104.7(5) ?
C6 N4 Zn1 111.0(5) ?
N4 C19 C20 109.4(7) ?
N4 C19 H19A 109.8 ?
C20 C19 H19A 109.8 ?
N4 C19 H19B 109.8 ?
C20 C19 H19B 109.8 ?
H19A C19 H19B 108.2 ?
N5 C20 C19 110.7(7) ?
N5 C20 H20A 109.5 ?
C19 C20 H20A 109.5 ?
N5 C20 H20B 109.5 ?
C19 C20 H20B 109.5 ?
H20A C20 H20B 108.1 ?
C20 N5 C18 116.2(7) ?
C20 N5 C21 111.5(6) ?
C18 N5 C21 110.8(7) ?
C20 N5 Zn1 104.1(5) ?
C18 N5 Zn1 103.2(4) ?
C21 N5 Zn1 110.3(5) ?
N5 C21 C22 114.5(6) ?
N5 C21 H21A 108.6 ?
C22 C21 H21A 108.6 ?
N5 C21 H21B 108.6 ?
C22 C21 H21B 108.6 ?
H21A C21 H21B 107.6 ?
O2 C22 O1 127.5(8) ?
O2 C22 C21 114.4(7) ?
O1 C22 C21 118.1(8) ?
C22 O1 Zn1 117.5(6) ?
C22 O2 Zn2 127.6(6) ?
N7 Zn3 N8 118.7(2) y
N7 Zn3 N9 79.3(3) y
N8 Zn3 N9 156.9(3) y
N7 Zn3 N10 160.7(2) y
N8 Zn3 N10 80.3(2) y
N9 Zn3 N10 83.5(3) y
N7 Zn3 O3 95.0(2) y
N8 Zn3 O3 85.9(2) y
N9 Zn3 O3 77.8(3) y
N10 Zn3 O3 89.7(2) y
N7 Zn3 N6 95.0(2) y
N8 Zn3 N6 95.9(2) y
N9 Zn3 N6 96.7(3) y
N10 Zn3 N6 78.4(2) y
O3 Zn3 N6 167.5(2) y
O4 Zn4 Br4 111.24(18) y
O4 Zn4 Br5 107.97(16) y
Br4 Zn4 Br5 114.75(5) y
O4 Zn4 Br6 101.45(17) y
Br4 Zn4 Br6 110.00(4) y
Br5 Zn4 Br6 110.60(5) y
C27 N6 C23 116.9(7) ?
C27 N6 Zn3 115.4(5) ?
C23 N6 Zn3 127.3(6) ?
N6 C23 C24 122.6(8) ?
N6 C23 H23 118.7 ?
C24 C23 H23 118.7 ?
C23 C24 C25 120.6(9) ?
C23 C24 H24 119.7 ?
C25 C24 H24 119.7 ?
C26 C25 C24 117.1(8) ?
C26 C25 H25 121.4 ?
C24 C25 H25 121.4 ?
C27 C26 C25 118.5(9) ?
C27 C26 H26 120.7 ?
C25 C26 H26 120.7 ?
N6 C27 C26 124.1(7) ?
N6 C27 C28 117.6(7) ?
C26 C27 C28 118.3(7) ?
N10 C28 C27 115.5(6) ?
N10 C28 H28A 108.4 ?
C27 C28 H28A 108.4 ?
N10 C28 H28B 108.4 ?
C27 C28 H28B 108.4 ?
H28A C28 H28B 107.5 ?
C29 N7 C33 119.0(7) ?
C29 N7 Zn3 128.0(5) ?
C33 N7 Zn3 112.7(5) ?
N7 C29 C30 122.1(7) ?
N7 C29 H29 118.9 ?
C30 C29 H29 118.9 ?
C29 C30 C31 119.6(7) ?
C29 C30 H30 120.2 ?
C31 C30 H30 120.2 ?
C32 C31 C30 117.1(8) ?
C32 C31 H31 121.5 ?
C30 C31 H31 121.5 ?
C33 C32 C31 121.0(8) ?
C33 C32 H32 119.5 ?
C31 C32 H32 119.5 ?
N7 C33 C32 121.0(7) ?
N7 C33 C34 115.7(7) ?
C32 C33 C34 123.3(7) ?
N9 C34 C33 108.3(7) ?
N9 C34 H34A 110.0 ?
C33 C34 H34A 110.0 ?
N9 C34 H34B 110.0 ?
C33 C34 H34B 110.0 ?
H34A C34 H34B 108.4 ?
C35 N8 C39 119.0(7) ?
C35 N8 Zn3 127.8(6) ?
C39 N8 Zn3 113.2(5) ?
N8 C35 C36 122.5(8) ?
N8 C35 H35 118.8 ?
C36 C35 H35 118.8 ?
C35 C36 C37 118.5(7) ?
C35 C36 H36 120.8 ?
C37 C36 H36 120.8 ?
C38 C37 C36 119.8(8) ?
C38 C37 H37 120.1 ?
C36 C37 H37 120.1 ?
C37 C38 C39 118.6(8) ?
C37 C38 H38 120.7 ?
C39 C38 H38 120.7 ?
N8 C39 C38 121.5(7) ?
N8 C39 C40 117.4(7) ?
C38 C39 C40 121.1(7) ?
N10 C40 C39 110.9(6) ?
N10 C40 H40A 109.5 ?
C39 C40 H40A 109.5 ?
N10 C40 H40B 109.5 ?
C39 C40 H40B 109.5 ?
H40A C40 H40B 108.1 ?
C34 N9 C43 112.7(7) ?
C34 N9 C41 114.7(7) ?
C43 N9 C41 111.5(6) ?
C34 N9 Zn3 102.2(4) ?
C43 N9 Zn3 110.9(5) ?
C41 N9 Zn3 104.1(5) ?
N9 C41 C42 110.6(6) ?
N9 C41 H41A 109.5 ?
C42 C41 H41A 109.5 ?
N9 C41 H41B 109.5 ?
C42 C41 H41B 109.5 ?
H41A C41 H41B 108.1 ?
N10 C42 C41 110.1(7) ?
N10 C42 H42A 109.6 ?
C41 C42 H42A 109.6 ?
N10 C42 H42B 109.6 ?
C41 C42 H42B 109.6 ?
H42A C42 H42B 108.1 ?
C28 N10 C42 111.9(6) ?
C28 N10 C40 109.6(6) ?
C42 N10 C40 114.7(6) ?
C28 N10 Zn3 111.6(5) ?
C42 N10 Zn3 104.8(5) ?
C40 N10 Zn3 103.8(4) ?
O3 C44 O4 125.1(9) ?
O3 C44 C43 120.4(8) ?
O4 C44 C43 114.6(7) ?
N9 C43 C44 113.3(6) ?
N9 C43 H43A 108.9 ?
C44 C43 H43A 108.9 ?
N9 C43 H43B 108.9 ?
C44 C43 H43B 108.9 ?
H43A C43 H43B 107.7 ?
C44 O3 Zn3 115.5(6) ?
C44 O4 Zn4 130.0(6) ?

loop_
_geom_bond_atom_site_label_1
_geom_bond_atom_site_label_2
_geom_bond_distance
_geom_bond_publ_flag
Zn1 N1 2.200(7) y
Zn1 N2 2.094(7) y
Zn1 N3 2.080(7) y
Zn1 N4 2.182(7) y
Zn1 N5 2.192(6) y
Zn1 O1 2.184(5) y
Zn2 O2 2.001(6) y
Zn2 Br1 2.3721(13) y
Zn2 Br2 2.3953(12) y
Zn2 Br3 2.3776(12) y
N1 C5 1.339(10) ?
N1 C1 1.359(10) ?
C1 C2 1.370(12) ?
C1 H1 0.9500 ?
C2 C3 1.375(13) ?
C2 H2 0.9500 ?
C3 C4 1.368(12) ?
C3 H3 0.9500 ?
C4 C5 1.390(11) ?
C4 H4 0.9500 ?
C5 C6 1.507(11) ?
C6 N4 1.489(10) ?
C6 H6A 0.9900 ?
C6 H6B 0.9900 ?
N2 C7 1.347(9) ?
N2 C11 1.356(10) ?
C7 C8 1.390(11) ?
C7 H7 0.9500 ?
C8 C9 1.374(13) ?
C8 H8 0.9500 ?
C9 C10 1.377(12) ?
C9 H9 0.9500 ?
C10 C11 1.380(11) ?
C10 H10 0.9500 ?
C11 C12 1.520(11) ?
C12 N4 1.485(10) ?
C12 H12A 0.9900 ?
C12 H12B 0.9900 ?
N3 C13 1.340(10) ?
N3 C17 1.363(10) ?
C13 C14 1.375(11) ?
C13 H13 0.9500 ?
C14 C15 1.370(11) ?
C14 H14 0.9500 ?
C15 C16 1.392(12) ?
C15 H15 0.9500 ?
C16 C17 1.387(11) ?
C16 H16 0.9500 ?
C17 C18 1.500(12) ?
C18 N5 1.482(12) ?
C18 H18A 0.9900 ?
C18 H18B 0.9900 ?
N4 C19 1.487(10) ?
C19 C20 1.522(12) ?
C19 H19A 0.9900 ?
C19 H19B 0.9900 ?
C20 N5 1.465(11) ?
C20 H20A 0.9900 ?
C20 H20B 0.9900 ?
N5 C21 1.484(11) ?
C21 C22 1.530(12) ?
C21 H21A 0.9900 ?
C21 H21B 0.9900 ?
C22 O2 1.247(10) ?
C22 O1 1.259(9) ?
Zn3 N6 2.207(6) y
Zn3 N7 2.088(6) y
Zn3 N8 2.094(7) y
Zn3 N9 2.183(7) y
Zn3 N10 2.194(6) y
Zn3 O3 2.202(5) y
Zn4 O4 2.008(6) y
Zn4 Br4 2.3816(12) y
Zn4 Br5 2.3856(12) y
Zn4 Br6 2.4161(11) y
N6 C27 1.332(10) ?
N6 C23 1.347(10) ?
C23 C24 1.360(12) ?
C23 H23 0.9500 ?
C24 C25 1.391(13) ?
C24 H24 0.9500 ?
C25 C26 1.389(13) ?
C25 H25 0.9500 ?
C26 C27 1.384(11) ?
C26 H26 0.9500 ?
C27 C28 1.524(11) ?
C28 N10 1.476(10) ?
C28 H28A 0.9900 ?
C28 H28B 0.9900 ?
N7 C29 1.348(9) ?
N7 C33 1.352(9) ?
C29 C30 1.374(11) ?
C29 H29 0.9500 ?
C30 C31 1.404(11) ?
C30 H30 0.9500 ?
C31 C32 1.384(12) ?
C31 H31 0.9500 ?
C32 C33 1.377(11) ?
C32 H32 0.9500 ?
C33 C34 1.516(11) ?
C34 N9 1.469(11) ?
C34 H34A 0.9900 ?
C34 H34B 0.9900 ?
N8 C35 1.334(10) ?
N8 C39 1.341(10) ?
C35 C36 1.383(12) ?
C35 H35 0.9500 ?
C36 C37 1.389(12) ?
C36 H36 0.9500 ?
C37 C38 1.361(11) ?
C37 H37 0.9500 ?
C38 C39 1.410(11) ?
C38 H38 0.9500 ?
C39 C40 1.516(11) ?
C40 N10 1.483(10) ?
C40 H40A 0.9900 ?
C40 H40B 0.9900 ?
N9 C43 1.475(11) ?
N9 C41 1.484(11) ?
C41 C42 1.522(12) ?
C41 H41A 0.9900 ?
C41 H41B 0.9900 ?
C42 N10 1.482(10) ?
C42 H42A 0.9900 ?
C42 H42B 0.9900 ?
C44 O3 1.249(9) ?
C44 O4 1.279(10) ?
C44 C43 1.515(12) ?
C43 H43A 0.9900 ?
C43 H43B 0.9900 ?

loop_
_geom_hbond_atom_site_label_D
_geom_hbond_atom_site_label_H
_geom_hbond_atom_site_label_A
_geom_hbond_site_symmetry_A
_geom_hbond_distance_DH
_geom_hbond_distance_HA
_geom_hbond_distance_DA
_geom_hbond_angle_DHA
_geom_hbond_publ_flag
C1 H1 Br4 . 0.95 3.12 3.700(8) 121 yes
C6 H6A Br3 3_575 0.99 3.12 3.724(8) 121 yes
C6 H6B Br2 3_575 0.99 2.81 3.710(8) 152 yes
C12 H12B Br1 . 0.99 2.88 3.853(8) 167 yes
C13 H13 O3 . 0.95 2.38 3.145(10) 137 yes
C14 H14 Br5 . 0.95 3.05 3.939(9) 157 yes
C15 H15 Br3 1_545 0.95 2.76 3.578(8) 145 yes
C18 H18A Br6 1_565 0.99 2.85 3.764(8) 155 yes
C18 H18B Br1 2_675 0.99 3.05 3.583(10) 115 yes
C19 H19B Br3 3_575 0.99 2.92 3.747(9) 141 yes
C26 H26 O4 3_465 0.95 2.54 3.381(11) 148 yes
C28 H28A Br6 3_465 0.99 2.85 3.762(8) 154 yes
C29 H29 O1 . 0.95 2.53 3.334(9) 142 yes
C34 H34B Br2 1_545 0.99 2.77 3.698(7) 157 yes
C40 H40A Br5 . 0.99 2.84 3.801(8) 165 yes
C42 H42A Br4 3_465 0.99 3.07 3.900(8) 142 yes
